data_4508084
loop_
_publ_author_name
'Liu, Yi-Fu'
'Hou, Guang-Feng'
'Yu, Ying-Hui'
'Yan, Peng-Fei'
'Li, Jian-Yue'
'Li, Guang-Ming'
'Gao, Jin-Sheng'

_publ_section_title
;
 pH-Dependent Syntheses, Luminescent, and Magnetic Properties of
 Two-Dimensional Framework Lanthanide Carboxyarylphosphonate Complexes
;
_journal_issue 8
_journal_name_full 'Crystal Growth &amp; Design'
_journal_page_first 3816
_journal_paper_doi 10.1021/cg400877g
_journal_volume 13
_journal_year 2013
_chemical_formula_moiety 'C16 H17 Ce O11 P2'
_chemical_formula_sum 'C16 H17 Ce O11 P2'
_chemical_formula_weight 587.36
_chemical_name_systematic
; 
 ? 
;
_space_group_IT_number 2
_symmetry_cell_setting triclinic
_symmetry_space_group_name_Hall '-P 1'
_symmetry_space_group_name_H-M 'P -1'
_atom_sites_solution_hydrogens geom
_atom_sites_solution_primary direct
_atom_sites_solution_secondary difmap
_audit_creation_method SHELXL-97
_cell_angle_alpha 105.130(19)
_cell_angle_beta 92.58(2)
_cell_angle_gamma 97.44(2)
_cell_formula_units_Z 2
_cell_length_a 5.742(3)
_cell_length_b 9.574(4)
_cell_length_c 18.271(10)
_cell_measurement_reflns_used 8601
_cell_measurement_temperature 293(2)
_cell_measurement_theta_max 27.58
_cell_measurement_theta_min 3.48
_cell_volume 958.2(8)
_computing_cell_refinement 'RAPID-AUTO (Rigaku 1998 <i>RAPID-AUTO</i>)'
_computing_data_collection 'RAPID-AUTO (Rigaku 1998 <i>RAPID-AUTO</i>)'
_computing_data_reduction 'CrystalClear (Rigaku/MSC and Rigaku Corporation, 2002)'
_computing_molecular_graphics 'SHELXTL (Sheldrick, 2008)'
_computing_publication_material SHELXL-97
_computing_structure_refinement 'SHELXL-97 (Sheldrick, 2008)'
_computing_structure_solution 'SHELXS-97 (Sheldrick, 2008)'
_diffrn_ambient_temperature 293(2)
_diffrn_measured_fraction_theta_full 0.966
_diffrn_measured_fraction_theta_max 0.966
_diffrn_measurement_device_type 'Rigaku RAXIS-RAPID'
_diffrn_measurement_method '\w scan'
_diffrn_radiation_monochromator graphite
_diffrn_radiation_source 'fine-focus sealed tube'
_diffrn_radiation_type MoK\a
_diffrn_radiation_wavelength 0.71073
_diffrn_reflns_av_R_equivalents 0.0305
_diffrn_reflns_av_sigmaI/netI 0.0400
_diffrn_reflns_limit_h_max 7
_diffrn_reflns_limit_h_min -7
_diffrn_reflns_limit_k_max 12
_diffrn_reflns_limit_k_min -10
_diffrn_reflns_limit_l_max 23
_diffrn_reflns_limit_l_min -23
_diffrn_reflns_number 9382
_diffrn_reflns_theta_full 27.48
_diffrn_reflns_theta_max 27.48
_diffrn_reflns_theta_min 3.48
_diffrn_standards_decay_% 0
_diffrn_standards_interval_count 0
_diffrn_standards_interval_time 0
_diffrn_standards_number 0
_exptl_absorpt_coefficient_mu 2.603
_exptl_absorpt_correction_T_max 0.6900
_exptl_absorpt_correction_T_min 0.6445
_exptl_absorpt_correction_type multi-scan
_exptl_absorpt_process_details 'ABSCOR (Higashi, 1995)'
_exptl_crystal_colour colorless
_exptl_crystal_density_diffrn 2.036
_exptl_crystal_density_method 'not measured'
_exptl_crystal_description block
_exptl_crystal_F_000 578
_exptl_crystal_size_max 0.19
_exptl_crystal_size_mid 0.18
_exptl_crystal_size_min 0.15
_refine_diff_density_max 0.792
_refine_diff_density_min -0.752
_refine_diff_density_rms 0.196
_refine_ls_extinction_method none
_refine_ls_goodness_of_fit_ref 1.244
_refine_ls_hydrogen_treatment constr
_refine_ls_matrix_type full
_refine_ls_number_parameters 274
_refine_ls_number_reflns 4266
_refine_ls_number_restraints 0
_refine_ls_restrained_S_all 1.244
_refine_ls_R_factor_all 0.0301
_refine_ls_R_factor_gt 0.0261
_refine_ls_shift/su_max 0.000
_refine_ls_shift/su_mean 0.000
_refine_ls_structure_factor_coef Fsqd
_refine_ls_weighting_details 'calc w=1/[\s^2^(Fo^2^)+(0.0597P)^2^+0.5700P] where P=(Fo^2^+2Fc^2^)/3'
_refine_ls_weighting_scheme calc
_refine_ls_wR_factor_gt 0.0843
_refine_ls_wR_factor_ref 0.1046
_reflns_number_gt 3965
_reflns_number_total 4266
_reflns_threshold_expression >2sigma(I)
_cod_data_source_file cg400877g_si_002.cif
_cod_data_source_block 2
_cod_original_cell_volume 958.3(8)
_cod_database_code 4508084

loop_
_symmetry_equiv_pos_as_xyz
'x, y, z'
'-x, -y, -z'

loop_
_atom_site_label
_atom_site_type_symbol
_atom_site_fract_x
_atom_site_fract_y
_atom_site_fract_z
_atom_site_U_iso_or_equiv
_atom_site_adp_type
_atom_site_occupancy
_atom_site_symmetry_multiplicity
_atom_site_calc_flag
_atom_site_refinement_flags
C1 C 0.2699(9) 1.1000(5) 0.2572(3) 0.0222(9) Uani 1 1 d .
C2 C 0.4311(9) 1.0857(6) 0.3126(3) 0.0323(11) Uani 1 1 d .
H2 H 0.5873 1.1280 0.3148 0.039 Uiso 1 1 calc R
C3 C 0.3626(9) 1.0087(6) 0.3652(3) 0.0324(11) Uani 1 1 d .
H3 H 0.4715 1.0024 0.4030 0.039 Uiso 1 1 calc R
C4 C 0.1326(9) 0.9420(5) 0.3607(3) 0.0265(10) Uani 1 1 d .
C5 C -0.0283(9) 0.9512(6) 0.3041(3) 0.0292(10) Uani 1 1 d .
H5 H -0.1827 0.9048 0.3003 0.035 Uiso 1 1 calc R
C6 C 0.0418(9) 1.0303(6) 0.2529(3) 0.0295(10) Uani 1 1 d .
H6 H -0.0672 1.0363 0.2151 0.035 Uiso 1 1 calc R
C7 C 0.3501(9) 1.1944(4) 0.2056(2) 0.0215(9) Uani 1 1 d .
H7A H 0.5003 1.2519 0.2280 0.026 Uiso 1 1 calc R
H7B H 0.2384 1.2625 0.2065 0.026 Uiso 1 1 calc R
C8 C 0.0622(10) 0.8624(6) 0.4184(3) 0.0302(11) Uani 1 1 d .
C9 C 0.1827(9) 0.5779(5) 0.2633(3) 0.0229(9) Uani 1 1 d .
C10 C 0.3667(9) 0.5817(6) 0.3155(3) 0.0297(11) Uani 1 1 d .
H10 H 0.5135 0.6334 0.3130 0.036 Uiso 1 1 calc R
C11 C 0.3338(9) 0.5081(6) 0.3725(3) 0.0341(12) Uani 1 1 d .
H11 H 0.4584 0.5106 0.4073 0.041 Uiso 1 1 calc R
C12 C 0.1155(9) 0.4322(5) 0.3763(3) 0.0234(9) Uani 1 1 d .
C13 C -0.0684(9) 0.4294(6) 0.3243(3) 0.0307(11) Uani 1 1 d .
H13 H -0.2161 0.3793 0.3273 0.037 Uiso 1 1 calc R
C14 C -0.0352(9) 0.5001(6) 0.2681(3) 0.0288(10) Uani 1 1 d .
H14 H -0.1601 0.4957 0.2330 0.035 Uiso 1 1 calc R
C15 C 0.2134(9) 0.6550(5) 0.2017(3) 0.0236(9) Uani 1 1 d .
H15A H 0.3462 0.7328 0.2177 0.028 Uiso 1 1 calc R
H15B H 0.0740 0.6999 0.1961 0.028 Uiso 1 1 calc R
C16 C 0.0746(9) 0.3517(5) 0.4348(3) 0.0288(10) Uani 1 1 d .
Ce1 Ce 0.12710(3) 0.80412(2) -0.000070(12) 0.01334(10) Uani 1 1 d .
O1 O 0.4644(6) 0.9589(3) 0.0953(2) 0.0249(7) Uani 1 1 d .
O2 O 0.1417(5) 1.0771(3) 0.06289(17) 0.0184(6) Uani 1 1 d .
O3 O 0.5590(5) 1.2174(3) 0.08248(19) 0.0221(7) Uani 1 1 d .
O4 O 0.2195(9) 0.8628(6) 0.4688(3) 0.0568(14) Uani 1 1 d .
H4 H 0.1653 0.8144 0.4968 0.085 Uiso 1 1 calc R
O5 O -0.1453(7) 0.7979(5) 0.4144(2) 0.0440(10) Uani 1 1 d .
O6 O 0.2590(6) 0.6315(3) 0.05456(19) 0.0239(7) Uani 1 1 d .
O7 O 0.5207(6) 0.5053(4) 0.1200(2) 0.0274(7) Uani 1 1 d .
H7 H 0.5224 0.4174 0.1026 0.041 Uiso 1 1 calc R
O8 O 0.0905(6) 0.4006(3) 0.09003(19) 0.0232(7) Uani 1 1 d .
O9 O 0.2417(8) 0.3489(5) 0.4810(2) 0.0470(11) Uani 1 1 d .
H9 H 0.2070 0.2820 0.5007 0.071 Uiso 1 1 calc R
O10 O -0.1325(8) 0.2876(6) 0.4357(3) 0.0548(13) Uani 1 1 d .
O11 O -0.2059(6) 0.7753(4) 0.0819(2) 0.0297(8) Uani 1 1 d .
H111 H -0.2765 0.6914 0.0849 0.045 Uiso 1 1 d R
H112 H -0.3188 0.8276 0.0866 0.045 Uiso 1 1 d R
P1 P 0.38479(18) 1.10776(11) 0.10759(6) 0.0140(2) Uani 1 1 d .
P2 P 0.26133(18) 0.53986(11) 0.11036(6) 0.0154(2) Uani 1 1 d .

loop_
_atom_site_aniso_label
_atom_site_aniso_U_11
_atom_site_aniso_U_22
_atom_site_aniso_U_33
_atom_site_aniso_U_23
_atom_site_aniso_U_13
_atom_site_aniso_U_12
C1 0.032(2) 0.018(2) 0.016(2) 0.0040(17) 0.0048(17) 0.0031(18)
C2 0.031(3) 0.038(3) 0.031(3) 0.020(2) -0.006(2) -0.006(2)
C3 0.030(3) 0.045(3) 0.024(2) 0.015(2) -0.004(2) 0.003(2)
C4 0.036(3) 0.027(2) 0.016(2) 0.0062(18) 0.0053(18) -0.0015(19)
C5 0.025(2) 0.034(3) 0.027(2) 0.008(2) 0.0017(19) -0.0027(19)
C6 0.028(2) 0.040(3) 0.021(2) 0.010(2) -0.0020(19) 0.004(2)
C7 0.039(3) 0.0113(18) 0.015(2) 0.0053(16) 0.0059(18) 0.0032(17)
C8 0.039(3) 0.029(2) 0.024(2) 0.011(2) 0.002(2) -0.003(2)
C9 0.033(2) 0.020(2) 0.015(2) 0.0046(17) 0.0006(17) 0.0021(18)
C10 0.027(2) 0.037(3) 0.024(2) 0.008(2) -0.0002(19) -0.004(2)
C11 0.029(3) 0.049(3) 0.023(2) 0.015(2) -0.009(2) -0.005(2)
C12 0.034(2) 0.022(2) 0.016(2) 0.0056(18) 0.0029(18) 0.0050(18)
C13 0.025(2) 0.038(3) 0.031(3) 0.018(2) -0.001(2) -0.003(2)
C14 0.025(2) 0.040(3) 0.022(2) 0.011(2) -0.0031(18) 0.005(2)
C15 0.032(2) 0.019(2) 0.020(2) 0.0059(18) 0.0024(18) 0.0060(18)
C16 0.037(3) 0.027(2) 0.024(2) 0.010(2) 0.002(2) 0.001(2)
Ce1 0.01284(14) 0.01228(14) 0.01579(14) 0.00555(9) -0.00009(9) 0.00190(9)
O1 0.0246(16) 0.0182(15) 0.0297(18) 0.0009(13) -0.0082(13) 0.0099(12)
O2 0.0165(14) 0.0168(14) 0.0213(15) 0.0055(12) -0.0037(11) 0.0019(11)
O3 0.0189(15) 0.0226(16) 0.0236(16) 0.0059(13) 0.0057(12) -0.0023(12)
O4 0.059(3) 0.074(3) 0.044(3) 0.045(2) -0.015(2) -0.022(2)
O5 0.046(2) 0.051(3) 0.041(2) 0.028(2) 0.0067(18) -0.0040(19)
O6 0.0344(18) 0.0207(15) 0.0238(17) 0.0157(13) 0.0034(14) 0.0099(13)
O7 0.0184(15) 0.0262(16) 0.036(2) 0.0069(15) -0.0034(13) 0.0026(13)
O8 0.0206(15) 0.0197(15) 0.0251(17) 0.0042(13) -0.0036(13) -0.0064(12)
O9 0.050(2) 0.058(3) 0.041(2) 0.036(2) -0.0119(19) -0.006(2)
O10 0.043(2) 0.084(4) 0.046(3) 0.047(3) -0.006(2) -0.017(2)
O11 0.0187(16) 0.0331(19) 0.043(2) 0.0173(17) 0.0071(15) 0.0061(14)
P1 0.0138(5) 0.0147(5) 0.0140(5) 0.0049(4) -0.0008(4) 0.0019(4)
P2 0.0174(5) 0.0137(5) 0.0156(5) 0.0058(4) -0.0014(4) 0.0007(4)

loop_
_atom_type_symbol
_atom_type_description
_atom_type_scat_dispersion_real
_atom_type_scat_dispersion_imag
_atom_type_scat_source
C C 0.0033 0.0016 'International Tables Vol C Tables 4.2.6.8 and 6.1.1.4'
H H 0.0000 0.0000 'International Tables Vol C Tables 4.2.6.8 and 6.1.1.4'
Ce Ce -0.2486 2.6331 'International Tables Vol C Tables 4.2.6.8 and 6.1.1.4'
O O 0.0106 0.0060 'International Tables Vol C Tables 4.2.6.8 and 6.1.1.4'
P P 0.1023 0.0942 'International Tables Vol C Tables 4.2.6.8 and 6.1.1.4'

loop_
_geom_angle_atom_site_label_1
_geom_angle_atom_site_label_2
_geom_angle_atom_site_label_3
_geom_angle
_geom_angle_site_symmetry_1
_geom_angle_site_symmetry_3
C6 C1 C2 118.3(4) . .
C6 C1 C7 123.1(5) . .
C2 C1 C7 118.6(4) . .
C1 C2 C3 121.0(5) . .
C1 C2 H2 119.5 . .
C3 C2 H2 119.5 . .
C4 C3 C2 119.7(5) . .
C4 C3 H3 120.1 . .
C2 C3 H3 120.1 . .
C3 C4 C5 119.9(5) . .
C3 C4 C8 118.8(5) . .
C5 C4 C8 121.4(5) . .
C4 C5 C6 119.7(5) . .
C4 C5 H5 120.1 . .
C6 C5 H5 120.1 . .
C1 C6 C5 121.3(5) . .
C1 C6 H6 119.3 . .
C5 C6 H6 119.3 . .
C1 C7 P1 119.0(3) . .
C1 C7 H7A 107.6 . .
P1 C7 H7A 107.6 . .
C1 C7 H7B 107.6 . .
P1 C7 H7B 107.6 . .
H7A C7 H7B 107.0 . .
O5 C8 O4 123.4(5) . .
O5 C8 C4 119.8(5) . .
O4 C8 C4 116.8(5) . .
C10 C9 C14 118.8(4) . .
C10 C9 C15 121.6(4) . .
C14 C9 C15 119.6(4) . .
C9 C10 C11 120.5(4) . .
C9 C10 H10 119.7 . .
C11 C10 H10 119.7 . .
C12 C11 C10 119.6(5) . .
C12 C11 H11 120.2 . .
C10 C11 H11 120.2 . .
C11 C12 C13 119.7(5) . .
C11 C12 C16 121.2(5) . .
C13 C12 C16 119.1(4) . .
C14 C13 C12 120.6(5) . .
C14 C13 H13 119.7 . .
C12 C13 H13 119.7 . .
C13 C14 C9 120.7(5) . .
C13 C14 H14 119.6 . .
C9 C14 H14 119.6 . .
C9 C15 P2 114.9(3) . .
C9 C15 H15A 108.6 . .
P2 C15 H15A 108.6 . .
C9 C15 H15B 108.6 . .
P2 C15 H15B 108.6 . .
H15A C15 H15B 107.5 . .
O9 C16 O10 122.5(5) . .
O9 C16 C12 120.0(5) . .
O10 C16 C12 117.4(5) . .
O6 Ce1 O8 84.89(12) . 2_565
O6 Ce1 O3 90.17(12) . 2_675
O8 Ce1 O3 87.57(12) 2_565 2_675
O6 Ce1 O2 159.26(12) . 2_575
O8 Ce1 O2 79.03(11) 2_565 2_575
O3 Ce1 O2 102.04(12) 2_675 2_575
O6 Ce1 O11 81.40(12) . .
O8 Ce1 O11 84.89(13) 2_565 .
O3 Ce1 O11 169.15(12) 2_675 .
O2 Ce1 O11 84.18(12) 2_575 .
O6 Ce1 O2 126.93(11) . .
O8 Ce1 O2 144.02(11) 2_565 .
O3 Ce1 O2 106.37(10) 2_675 .
O2 Ce1 O2 65.81(12) 2_575 .
O11 Ce1 O2 84.24(11) . .
O6 Ce1 O1 77.97(12) . .
O8 Ce1 O1 159.43(11) 2_565 .
O3 Ce1 O1 81.24(12) 2_675 .
O2 Ce1 O1 120.10(10) 2_575 .
O11 Ce1 O1 103.48(13) . .
O2 Ce1 O1 56.40(10) . .
O6 Ce1 P1 103.49(9) . .
O8 Ce1 P1 171.61(9) 2_565 .
O3 Ce1 P1 92.57(8) 2_675 .
O2 Ce1 P1 92.75(8) 2_575 .
O11 Ce1 P1 96.02(10) . .
O2 Ce1 P1 28.47(7) . .
O1 Ce1 P1 28.03(7) . .
P1 O1 Ce1 99.32(15) . .
P1 O2 Ce1 141.22(17) . 2_575
P1 O2 Ce1 99.19(14) . .
Ce1 O2 Ce1 114.19(12) 2_575 .
P1 O3 Ce1 134.24(19) . 2_675
C8 O4 H4 109.5 . .
P2 O6 Ce1 155.6(2) . .
P2 O7 H7 109.5 . .
P2 O8 Ce1 151.9(2) . 2_565
C16 O9 H9 109.5 . .
Ce1 O11 H111 123.9 . .
Ce1 O11 H112 123.3 . .
H111 O11 H112 102.5 . .
O1 P1 O3 112.9(2) . .
O1 P1 O2 104.75(17) . .
O3 P1 O2 112.66(18) . .
O1 P1 C7 113.5(2) . .
O3 P1 C7 104.9(2) . .
O2 P1 C7 108.3(2) . .
O1 P1 Ce1 52.66(13) . .
O3 P1 Ce1 125.16(14) . .
O2 P1 Ce1 52.34(11) . .
C7 P1 Ce1 129.83(15) . .
O8 P2 O6 115.8(2) . .
O8 P2 O7 109.97(19) . .
O6 P2 O7 107.6(2) . .
O8 P2 C15 111.1(2) . .
O6 P2 C15 107.1(2) . .
O7 P2 C15 104.7(2) . .

loop_
_geom_bond_atom_site_label_1
_geom_bond_atom_site_label_2
_geom_bond_distance
_geom_bond_site_symmetry_2
C1 C6 1.380(7) .
C1 C2 1.386(7) .
C1 C7 1.514(6) .
C2 C3 1.395(7) .
C2 H2 0.9300 .
C3 C4 1.380(7) .
C3 H3 0.9300 .
C4 C5 1.383(7) .
C4 C8 1.494(6) .
C5 C6 1.391(7) .
C5 H5 0.9300 .
C6 H6 0.9300 .
C7 P1 1.799(4) .
C7 H7A 0.9700 .
C7 H7B 0.9700 .
C8 O5 1.259(7) .
C8 O4 1.260(7) .
C9 C10 1.381(7) .
C9 C14 1.390(7) .
C9 C15 1.505(6) .
C10 C11 1.408(7) .
C10 H10 0.9300 .
C11 C12 1.379(7) .
C11 H11 0.9300 .
C12 C13 1.381(7) .
C12 C16 1.482(6) .
C13 C14 1.377(7) .
C13 H13 0.9300 .
C14 H14 0.9300 .
C15 P2 1.798(5) .
C15 H15A 0.9700 .
C15 H15B 0.9700 .
C16 O9 1.258(6) .
C16 O10 1.268(7) .
Ce1 O6 2.328(3) .
Ce1 O8 2.367(3) 2_565
Ce1 O3 2.395(3) 2_675
Ce1 O2 2.443(3) 2_575
Ce1 O11 2.513(4) .
Ce1 O2 2.555(3) .
Ce1 O1 2.567(3) .
Ce1 P1 3.1857(16) .
O1 P1 1.517(3) .
O2 P1 1.539(3) .
O2 Ce1 2.443(3) 2_575
O3 P1 1.528(3) .
O3 Ce1 2.395(3) 2_675
O4 H4 0.8200 .
O6 P2 1.510(3) .
O7 P2 1.579(3) .
O7 H7 0.8200 .
O8 P2 1.500(3) .
O8 Ce1 2.367(3) 2_565
O9 H9 0.8200 .
O11 H111 0.8672 .
O11 H112 0.8637 .

loop_
_geom_hbond_atom_site_label_D
_geom_hbond_atom_site_label_H
_geom_hbond_atom_site_label_A
_geom_hbond_distance_DH
_geom_hbond_distance_HA
_geom_hbond_distance_DA
_geom_hbond_angle_DHA
_geom_hbond_site_symmetry_A
O4 H4 O10 0.82 1.76 2.563(6) 164.0 2_566
O7 H7 O3 0.82 1.90 2.702(5) 167.9 1_545
O9 H9 O5 0.82 1.93 2.688(6) 153.8 2_566
O11 H112 O1 0.86 1.86 2.723(5) 173.0 1_455
O11 H111 O6 0.87 2.66 3.161(5) 118.3 1_455
